data_9015067
loop_
_publ_author_name
'Bosi, F.'
'Andreozzi, G. B.'
'Skogby, H.'
'Lussier, A. J.'
'Abdu, Y.'
'Hawthorne, F. C.'

_publ_section_title
;
 Fluor-elbaite, Na(Li1.5Al1.5)Al6(Si6O18)(BO3)3(OH)3F, a new mineral species
 of the tourmaline supergroup
 Note: standard SREF
;
_journal_name_full 'American Mineralogist'
_journal_page_first 297
_journal_page_last 303
_journal_paper_doi 10.2138/am.2013.4285
_journal_volume 98
_journal_year 2013
_chemical_compound_source 'Urubu mine, Minas Gerais, Brazil'
_chemical_formula_sum 'Al21.6 B9 Ca0.06 F2.1 Fe2.727 H17.57 Li2.223 Mn0.27 Na2.49 O90.9 Si18 Zn0.18'
_chemical_name_mineral Fluor-elbaite
_space_group_IT_number 160
_symmetry_space_group_name_Hall 'R 3 -2"'
_symmetry_space_group_name_H-M 'R 3 m :H'
_cell_angle_alpha 90
_cell_angle_beta 90
_cell_angle_gamma 120
_cell_formula_units_Z 1
_cell_length_a 15.9083
_cell_length_b 15.9083
_cell_length_c 7.1229
_cell_volume 1561.115
_database_code_amcsd 0019775
_exptl_crystal_density_diffrn 3.140
_cod_original_cell_volume 1561.116
_cod_original_sg_symbol_H-M 'R 3 m'
_cod_original_formula_sum 'Na2.49 Ca.06 Li2.223 Mn.27 Fe2.727 Al21.6 Zn.18 Si18 B9 F2.1 O90.9 H17.57'
_cod_database_code 9015067

loop_
_space_group_symop_operation_xyz
x,y,z
2/3+x,1/3+y,1/3+z
1/3+x,2/3+y,2/3+z
x,x-y,z
2/3+x,1/3+x-y,1/3+z
1/3+x,2/3+x-y,2/3+z
-y,-x,z
2/3-y,1/3-x,1/3+z
1/3-y,2/3-x,2/3+z
-x+y,y,z
2/3-x+y,1/3+y,1/3+z
1/3-x+y,2/3+y,2/3+z
-y,x-y,z
2/3-y,1/3+x-y,1/3+z
1/3-y,2/3+x-y,2/3+z
-x+y,-x,z
2/3-x+y,1/3-x,1/3+z
1/3-x+y,2/3-x,2/3+z

loop_
_atom_site_aniso_label
_atom_site_aniso_U_11
_atom_site_aniso_U_22
_atom_site_aniso_U_33
_atom_site_aniso_U_12
_atom_site_aniso_U_13
_atom_site_aniso_U_23
NaX 0.03100 0.03100 0.02190 0.01550 0.00000 0.00000
CaX 0.03100 0.03100 0.02190 0.01550 0.00000 0.00000
LiY 0.01020 0.00890 0.01250 0.00509 -0.00110 -0.00057
Mn2+Y 0.01020 0.00890 0.01250 0.00509 -0.00110 -0.00057
Fe2+Y 0.01020 0.00890 0.01250 0.00509 -0.00110 -0.00057
AlY 0.01020 0.00890 0.01250 0.00509 -0.00110 -0.00057
ZnY 0.01020 0.00890 0.01250 0.00509 -0.00110 -0.00057
AlZ 0.00790 0.00930 0.00700 0.00470 0.00048 0.00068
Si 0.00660 0.00620 0.00690 0.00314 0.00002 -0.00023
B 0.00930 0.00880 0.00790 0.00440 0.00040 0.00080
F1 0.08400 0.08400 0.01140 0.04190 0.00000 0.00000
O-H1 0.08400 0.08400 0.01140 0.04190 0.00000 0.00000
O1 0.08400 0.08400 0.01140 0.04190 0.00000 0.00000
O2 0.02750 0.02750 0.01360 0.02410 0.00010 -0.00010
O3 0.02070 0.01030 0.00580 0.01040 -0.00020 -0.00010
O4 0.00860 0.01230 0.01000 0.00620 -0.00010 -0.00030
O5 0.01420 0.00830 0.01030 0.00710 0.00080 0.00040
O6 0.00840 0.00980 0.00630 0.00300 0.00030 0.00020
O7 0.00750 0.00680 0.00760 0.00230 0.00010 -0.00120
O8 0.00770 0.01150 0.01080 0.00580 0.00090 0.00270

loop_
_atom_site_label
_atom_site_fract_x
_atom_site_fract_y
_atom_site_fract_z
_atom_site_occupancy
_atom_site_U_iso_or_equiv
_atom_site_type_symbol
_atom_site_attached_hydrogens
NaX 0.00000 0.00000 0.23610 0.83000 0.02800 Na 0
CaX 0.00000 0.00000 0.23610 0.02000 0.02800 Ca 0
LiY 0.12422 0.06211 0.62764 0.24700 0.01040 Li 0
Mn2+Y 0.12422 0.06211 0.62764 0.03000 0.01040 Mn 0
Fe2+Y 0.12422 0.06211 0.62764 0.30300 0.01040 Fe 0
AlY 0.12422 0.06211 0.62764 0.40000 0.01040 Al 0
ZnY 0.12422 0.06211 0.62764 0.02000 0.01040 Zn 0
AlZ 0.29770 0.26081 0.61147 1.00000 0.00787 Al 0
Si 0.19200 0.18999 0.00000 1.00000 0.00660 Si 0
B 0.10966 0.21930 0.45530 1.00000 0.00870 B 0
F1 0.00000 0.00000 0.78490 0.70000 0.05960 F 0
O-H1 0.00000 0.00000 0.78490 0.19000 0.05960 O 1
O1 0.00000 0.00000 0.78490 0.11000 0.05960 O 0
O2 0.06092 0.93908 0.48450 1.00000 0.01830 O 0
O3 0.26872 0.13436 0.50960 1.00000 0.01110 O 0
H3 0.26300 0.13160 0.37240 1.00000 0.01500 H 0
O4 0.09316 0.18632 0.07090 1.00000 0.00990 O 0
O5 0.18676 0.09338 0.09380 1.00000 0.01030 O 0
O6 0.19723 0.18700 0.77565 1.00000 0.00890 O 0
O7 0.28570 0.28587 0.08034 1.00000 0.00790 O 0
O8 0.21002 0.27051 0.44130 1.00000 0.00950 O 0

loop_
_cod_changelog_entry_id
_cod_changelog_entry_author
_cod_changelog_entry_date
_cod_changelog_entry_text
1
;cod-tools version 3.8.0
Id: cif_guess_AMCSD_atom_types 9581 2023-05-17 12:35:41Z saulius
;
2023-05-18T11:42:52+03:00
;Derived atom types and hydrogen counts
from atom names that follow the AMCSD naming convention
(Wat == water, O-H == hydroxyl).
;

loop_
_cod_related_entry_id
_cod_related_entry_database
_cod_related_entry_code
1 AMCSD 0019775
